data_4071498
loop_
_publ_author_name
'Herrmann, Christoph'
'Kehr, Gerald'
'Fr\"ohlich, Roland'
'Erker, Gerhard'

_publ_section_title
;
 Chemical Behavior of a Pair of (COD)CpRh and &#x2212;Ir Complexes with
 Pendant Peripheral &#x2212;B(C6F5)2Groups&#x2020;
;
_journal_issue 10
_journal_name_full Organometallics
_journal_page_first 2328
_journal_paper_doi 10.1021/om800195d
_journal_volume 27
_journal_year 2008
_chemical_formula_sum 'C37 H32 B Cl2 F10 N2 Rh'
_chemical_formula_weight 879.27
_chemical_name_systematic
; 
 ? 
;
_space_group_IT_number 2
_symmetry_cell_setting triclinic
_symmetry_space_group_name_Hall '-P 1'
_symmetry_space_group_name_H-M 'P -1'
_atom_sites_solution_hydrogens geom
_atom_sites_solution_primary direct
_atom_sites_solution_secondary difmap
_audit_creation_method SHELXL-97
_cell_angle_alpha 109.96(1)
_cell_angle_beta 94.35(1)
_cell_angle_gamma 100.45(1)
_cell_formula_units_Z 2
_cell_length_a 9.319(1)
_cell_length_b 11.981(1)
_cell_length_c 17.343(1)
_cell_measurement_reflns_used 4413
_cell_measurement_temperature 198(2)
_cell_measurement_theta_max 28.28
_cell_measurement_theta_min 0.41
_cell_volume 1769.9(3)
_computing_cell_refinement 'Collect (Nonius B.V., 1998)'
_computing_data_collection 'Collect (Nonius B.V., 1998)'
_computing_data_reduction 'Denzo-SMN (Otwinowski & Minor, 1997)'
_computing_molecular_graphics 'XP (BrukerAXS, 2000)'
_computing_publication_material 'SHELXL-97 (Sheldrick, 1997)'
_computing_structure_refinement 'SHELXL-97 (Sheldrick, 1997)'
_computing_structure_solution 'SHELXS-97 (Sheldrick, 1990)'
_diffrn_ambient_temperature 198(2)
_diffrn_measured_fraction_theta_full 0.973
_diffrn_measured_fraction_theta_max 0.973
_diffrn_measurement_device_type 'Nonius KappaCCD'
_diffrn_measurement_method '\w and \f scans'
_diffrn_radiation_monochromator graphite
_diffrn_radiation_source 'rotating anode Nonius FR591'
_diffrn_radiation_type MoK\a
_diffrn_radiation_wavelength 0.71073
_diffrn_reflns_av_R_equivalents 0.0639
_diffrn_reflns_av_sigmaI/netI 0.0581
_diffrn_reflns_limit_h_max 11
_diffrn_reflns_limit_h_min -12
_diffrn_reflns_limit_k_max 13
_diffrn_reflns_limit_k_min -15
_diffrn_reflns_limit_l_max 22
_diffrn_reflns_limit_l_min -17
_diffrn_reflns_number 16583
_diffrn_reflns_theta_full 28.18
_diffrn_reflns_theta_max 28.18
_diffrn_reflns_theta_min 1.83
_exptl_absorpt_coefficient_mu 0.718
_exptl_absorpt_correction_T_max 0.9000
_exptl_absorpt_correction_T_min 0.7872
_exptl_absorpt_correction_type multi-scan
_exptl_absorpt_process_details 'SORTAV (Blessing, 1995 & 1997)'
_exptl_crystal_colour yellow
_exptl_crystal_density_diffrn 1.650
_exptl_crystal_density_method 'not measured'
_exptl_crystal_description block
_exptl_crystal_F_000 884
_exptl_crystal_size_max 0.35
_exptl_crystal_size_mid 0.25
_exptl_crystal_size_min 0.15
_refine_diff_density_max 1.073
_refine_diff_density_min -1.764
_refine_diff_density_rms 0.122
_refine_ls_extinction_method none
_refine_ls_goodness_of_fit_ref 1.037
_refine_ls_hydrogen_treatment riding
_refine_ls_matrix_type full
_refine_ls_number_parameters 479
_refine_ls_number_reflns 8451
_refine_ls_number_restraints 1
_refine_ls_restrained_S_all 1.038
_refine_ls_R_factor_all 0.0706
_refine_ls_R_factor_gt 0.0570
_refine_ls_shift/su_max 0.000
_refine_ls_shift/su_mean 0.000
_refine_ls_structure_factor_coef Fsqd
_refine_ls_weighting_details 'calc w=1/[\s^2^(Fo^2^)+(0.0684P)^2^+5.8298P] where P=(Fo^2^+2Fc^2^)/3'
_refine_ls_weighting_scheme calc
_refine_ls_wR_factor_gt 0.1493
_refine_ls_wR_factor_ref 0.1579
_reflns_number_gt 7024
_reflns_number_total 8451
_reflns_threshold_expression >2sigma(I)
_cod_data_source_file om800195d-file005.cif
_cod_data_source_block erk3775
_cod_original_sg_symbol_H-M P-1
_cod_database_code 4071498

loop_
_symmetry_equiv_pos_as_xyz
'x, y, z'
'-x, -y, -z'

loop_
_atom_site_label
_atom_site_type_symbol
_atom_site_fract_x
_atom_site_fract_y
_atom_site_fract_z
_atom_site_U_iso_or_equiv
_atom_site_adp_type
_atom_site_occupancy
_atom_site_symmetry_multiplicity
_atom_site_calc_flag
_atom_site_refinement_flags
Rh Rh 0.16574(3) 0.33788(3) 0.073144(19) 0.02486(11) Uani 1 1 d .
C1 C -0.0171(5) 0.2675(4) 0.1312(3) 0.0296(9) Uani 1 1 d .
C2 C 0.0957(6) 0.3506(4) 0.1970(3) 0.0398(11) Uani 1 1 d .
H2 H 0.1490 0.3318 0.2382 0.048 Uiso 1 1 calc R
C3 C 0.1125(7) 0.4654(4) 0.1890(4) 0.0561(17) Uani 1 1 d .
H3 H 0.1841 0.5364 0.2221 0.067 Uiso 1 1 calc R
C4 C 0.0067(7) 0.4580(5) 0.1244(4) 0.0568(17) Uani 1 1 d .
H4 H -0.0077 0.5236 0.1079 0.068 Uiso 1 1 calc R
C5 C -0.0747(5) 0.3365(4) 0.0881(3) 0.0394(10) Uani 1 1 d .
H5 H -0.1536 0.3060 0.0431 0.047 Uiso 1 1 calc R
C6 C -0.0778(5) 0.1348(4) 0.1144(3) 0.0340(10) Uani 1 1 d .
H6A H 0.0005 0.0998 0.1329 0.041 Uiso 1 1 calc R
H6B H -0.1078 0.0911 0.0539 0.041 Uiso 1 1 calc R
C7 C -0.2113(5) 0.1155(4) 0.1591(3) 0.0291(8) Uani 1 1 d .
H7A H -0.2814 0.1635 0.1487 0.035 Uiso 1 1 calc R
H7B H -0.2624 0.0284 0.1356 0.035 Uiso 1 1 calc R
C8 C -0.1685(4) 0.1527(4) 0.2531(2) 0.0255(8) Uani 1 1 d .
H8A H -0.0887 0.2274 0.2728 0.031 Uiso 1 1 calc R
H8B H -0.1275 0.0876 0.2635 0.031 Uiso 1 1 calc R
C11 C 0.3066(5) 0.4340(4) 0.0156(3) 0.0338(9) Uani 1 1 d .
H11 H 0.2446 0.4907 0.0278 0.041 Uiso 1 1 calc R
C12 C 0.3899(5) 0.4200(4) 0.0822(3) 0.0324(9) Uani 1 1 d .
H12 H 0.3836 0.4713 0.1368 0.039 Uiso 1 1 calc R
C13 C 0.4875(5) 0.3304(5) 0.0735(3) 0.0422(11) Uani 1 1 d .
H13A H 0.5173 0.3278 0.1288 0.051 Uiso 1 1 calc R
H13B H 0.5780 0.3585 0.0528 0.051 Uiso 1 1 calc R
C14 C 0.4109(5) 0.2026(4) 0.0144(3) 0.0370(10) Uani 1 1 d .
H14A H 0.4308 0.1929 -0.0425 0.044 Uiso 1 1 calc R
H14B H 0.4518 0.1420 0.0309 0.044 Uiso 1 1 calc R
C15 C 0.2458(5) 0.1787(4) 0.0150(3) 0.0297(9) Uani 1 1 d .
H15 H 0.2081 0.1511 0.0563 0.036 Uiso 1 1 calc R
C16 C 0.1453(5) 0.1953(4) -0.0429(3) 0.0323(9) Uani 1 1 d .
H16 H 0.0430 0.1741 -0.0403 0.039 Uiso 1 1 calc R
C17 C 0.1902(6) 0.2450(5) -0.1092(3) 0.0411(11) Uani 1 1 d .
H17A H 0.1028 0.2625 -0.1352 0.049 Uiso 1 1 calc R
H17B H 0.2248 0.1822 -0.1529 0.049 Uiso 1 1 calc R
C18 C 0.3129(6) 0.3617(5) -0.0743(3) 0.0424(11) Uani 1 1 d .
H18A H 0.4101 0.3396 -0.0789 0.051 Uiso 1 1 calc R
H18B H 0.3030 0.4129 -0.1078 0.051 Uiso 1 1 calc R
B B -0.3002(5) 0.1782(4) 0.3083(3) 0.0216(8) Uani 1 1 d .
N21 N -0.3448(3) 0.3014(3) 0.30812(19) 0.0215(6) Uani 1 1 d .
C22 C -0.2706(4) 0.3815(3) 0.2804(2) 0.0243(7) Uani 1 1 d .
H22 H -0.1879 0.3697 0.2523 0.029 Uiso 1 1 calc R
N23 N -0.3263(4) 0.4813(3) 0.2968(2) 0.0254(7) Uani 1 1 d .
C24 C -0.4450(5) 0.4660(4) 0.3385(2) 0.0271(8) Uani 1 1 d .
C25 C -0.5407(6) 0.5417(4) 0.3703(3) 0.0393(10) Uani 1 1 d .
H25 H -0.5329 0.6185 0.3645 0.047 Uiso 1 1 calc R
C26 C -0.6463(6) 0.4992(5) 0.4103(3) 0.0439(12) Uani 1 1 d .
H26 H -0.7129 0.5483 0.4336 0.053 Uiso 1 1 calc R
C27 C -0.6588(5) 0.3848(5) 0.4179(3) 0.0420(11) Uani 1 1 d .
H27 H -0.7336 0.3587 0.4462 0.050 Uiso 1 1 calc R
C28 C -0.5657(5) 0.3098(4) 0.3854(3) 0.0335(9) Uani 1 1 d .
H28 H -0.5756 0.2320 0.3898 0.040 Uiso 1 1 calc R
C29 C -0.4565(4) 0.3527(4) 0.3458(2) 0.0250(8) Uani 1 1 d .
C30 C -0.2711(5) 0.5871(4) 0.2753(3) 0.0364(10) Uani 1 1 d .
H30A H -0.1852 0.5748 0.2468 0.055 Uiso 1 1 calc R
H30B H -0.2425 0.6599 0.3259 0.055 Uiso 1 1 calc R
H30C H -0.3487 0.5977 0.2387 0.055 Uiso 1 1 calc R
C31 C -0.2484(4) 0.2086(3) 0.4083(2) 0.0225(7) Uani 1 1 d .
C32 C -0.1148(4) 0.2908(4) 0.4497(3) 0.0269(8) Uani 1 1 d .
F32 F -0.0289(3) 0.3475(2) 0.40871(16) 0.0375(6) Uani 1 1 d .
C33 C -0.0609(5) 0.3199(4) 0.5320(3) 0.0331(9) Uani 1 1 d .
F33 F 0.0703(3) 0.3980(3) 0.56590(18) 0.0475(7) Uani 1 1 d .
C34 C -0.1430(5) 0.2702(4) 0.5798(3) 0.0355(10) Uani 1 1 d .
F34 F -0.0919(4) 0.2992(3) 0.66033(17) 0.0554(8) Uani 1 1 d .
C35 C -0.2777(5) 0.1934(4) 0.5442(3) 0.0336(9) Uani 1 1 d .
F35 F -0.3622(4) 0.1485(3) 0.59082(18) 0.0512(8) Uani 1 1 d .
C36 C -0.3267(4) 0.1645(4) 0.4610(3) 0.0267(8) Uani 1 1 d .
F36 F -0.4617(3) 0.0899(2) 0.43268(16) 0.0358(6) Uani 1 1 d .
C41 C -0.4393(4) 0.0601(3) 0.2645(2) 0.0219(7) Uani 1 1 d .
C42 C -0.5583(4) 0.0531(3) 0.2093(2) 0.0259(8) Uani 1 1 d .
F42 F -0.5794(3) 0.1516(2) 0.19254(17) 0.0398(6) Uani 1 1 d .
C43 C -0.6635(5) -0.0539(4) 0.1658(3) 0.0377(10) Uani 1 1 d .
F43 F -0.7767(3) -0.0524(3) 0.1129(2) 0.0610(9) Uani 1 1 d .
C44 C -0.6533(5) -0.1589(4) 0.1775(3) 0.0383(10) Uani 1 1 d .
F44 F -0.7554(4) -0.2624(3) 0.1370(2) 0.0622(9) Uani 1 1 d .
C45 C -0.5361(5) -0.1576(4) 0.2309(3) 0.0320(9) Uani 1 1 d .
F45 F -0.5236(4) -0.2615(2) 0.24292(19) 0.0475(7) Uani 1 1 d .
C46 C -0.4327(4) -0.0514(4) 0.2713(3) 0.0268(8) Uani 1 1 d .
F46 F -0.3175(3) -0.0589(2) 0.32065(17) 0.0363(6) Uani 1 1 d .
C51 C -0.9346(13) 0.0471(14) 0.4057(4) 0.164(6) Uani 1 1 d D
H51A H -1.0160 -0.0101 0.4152 0.197 Uiso 1 1 calc R
H51B H -0.9766 0.1131 0.3975 0.197 Uiso 1 1 calc R
Cl1 Cl -0.8094(3) 0.1092(3) 0.49286(17) 0.1083(8) Uani 1 1 d D
Cl2 Cl -0.8779(6) -0.0265(5) 0.3184(2) 0.201(2) Uani 1 1 d D

loop_
_atom_site_aniso_label
_atom_site_aniso_U_11
_atom_site_aniso_U_22
_atom_site_aniso_U_33
_atom_site_aniso_U_23
_atom_site_aniso_U_13
_atom_site_aniso_U_12
Rh 0.02389(17) 0.02029(15) 0.02615(17) 0.00445(11) 0.00847(11) 0.00030(11)
C1 0.031(2) 0.0260(19) 0.029(2) 0.0062(16) 0.0163(17) 0.0017(16)
C2 0.044(3) 0.039(2) 0.025(2) 0.0005(18) 0.0176(19) -0.001(2)
C3 0.058(3) 0.027(2) 0.063(4) -0.008(2) 0.037(3) -0.006(2)
C4 0.063(4) 0.032(2) 0.091(5) 0.024(3) 0.053(4) 0.024(2)
C5 0.033(2) 0.044(3) 0.051(3) 0.023(2) 0.022(2) 0.016(2)
C6 0.038(2) 0.0241(19) 0.033(2) 0.0026(17) 0.0176(19) 0.0007(17)
C7 0.030(2) 0.0243(18) 0.028(2) 0.0052(16) 0.0115(16) -0.0003(16)
C8 0.0214(18) 0.0284(19) 0.0287(19) 0.0109(16) 0.0085(15) 0.0076(15)
C11 0.035(2) 0.029(2) 0.040(2) 0.0157(18) 0.0169(19) 0.0047(17)
C12 0.0238(19) 0.032(2) 0.032(2) 0.0058(17) 0.0056(16) -0.0069(16)
C13 0.026(2) 0.047(3) 0.047(3) 0.015(2) 0.000(2) -0.0015(19)
C14 0.031(2) 0.041(2) 0.040(2) 0.012(2) 0.0106(19) 0.0137(19)
C15 0.032(2) 0.0219(18) 0.032(2) 0.0046(16) 0.0132(17) 0.0061(16)
C16 0.0244(19) 0.028(2) 0.030(2) -0.0043(16) 0.0046(16) 0.0013(16)
C17 0.041(3) 0.051(3) 0.025(2) 0.008(2) 0.0027(19) 0.009(2)
C18 0.050(3) 0.048(3) 0.033(2) 0.020(2) 0.016(2) 0.007(2)
B 0.0190(19) 0.0208(18) 0.025(2) 0.0088(16) 0.0041(16) 0.0041(15)
N21 0.0184(14) 0.0215(14) 0.0227(15) 0.0060(12) 0.0026(12) 0.0041(12)
C22 0.0250(18) 0.0250(18) 0.0220(17) 0.0083(15) 0.0018(15) 0.0043(15)
N23 0.0278(17) 0.0214(15) 0.0260(16) 0.0092(13) -0.0012(13) 0.0040(13)
C24 0.0277(19) 0.0275(19) 0.0257(19) 0.0089(16) 0.0002(15) 0.0082(16)
C25 0.044(3) 0.036(2) 0.041(2) 0.012(2) 0.005(2) 0.021(2)
C26 0.039(3) 0.049(3) 0.049(3) 0.014(2) 0.014(2) 0.028(2)
C27 0.033(2) 0.053(3) 0.047(3) 0.020(2) 0.018(2) 0.017(2)
C28 0.027(2) 0.037(2) 0.042(2) 0.0183(19) 0.0121(18) 0.0114(18)
C29 0.0212(18) 0.0274(19) 0.0256(18) 0.0074(15) 0.0024(15) 0.0078(15)
C30 0.043(3) 0.031(2) 0.039(2) 0.0203(19) 0.002(2) 0.0077(19)
C31 0.0201(17) 0.0240(17) 0.0240(18) 0.0075(14) 0.0038(14) 0.0082(14)
C32 0.0239(19) 0.0279(19) 0.029(2) 0.0099(16) 0.0043(16) 0.0078(15)
F32 0.0273(12) 0.0415(14) 0.0365(14) 0.0123(11) 0.0021(11) -0.0059(11)
C33 0.030(2) 0.033(2) 0.030(2) 0.0036(17) -0.0025(17) 0.0114(17)
F33 0.0379(15) 0.0502(17) 0.0382(15) 0.0045(13) -0.0104(12) -0.0010(13)
C34 0.047(3) 0.038(2) 0.0199(19) 0.0041(17) 0.0005(18) 0.019(2)
F34 0.072(2) 0.064(2) 0.0224(13) 0.0083(13) -0.0037(14) 0.0153(17)
C35 0.044(3) 0.035(2) 0.027(2) 0.0137(18) 0.0128(18) 0.0121(19)
F35 0.066(2) 0.0590(19) 0.0344(15) 0.0237(14) 0.0197(14) 0.0091(16)
C36 0.0246(19) 0.0271(19) 0.0289(19) 0.0095(16) 0.0065(16) 0.0072(15)
F36 0.0302(13) 0.0415(14) 0.0344(13) 0.0159(11) 0.0088(11) -0.0013(11)
C41 0.0207(17) 0.0218(17) 0.0210(17) 0.0065(14) 0.0044(14) 0.0012(14)
C42 0.0244(18) 0.0238(18) 0.0285(19) 0.0095(15) 0.0042(15) 0.0031(15)
F42 0.0399(14) 0.0322(13) 0.0454(15) 0.0200(12) -0.0148(12) 0.0005(11)
C43 0.030(2) 0.037(2) 0.038(2) 0.0120(19) -0.0086(19) -0.0032(18)
F43 0.0426(17) 0.0536(18) 0.072(2) 0.0220(17) -0.0322(16) -0.0091(14)
C44 0.034(2) 0.027(2) 0.043(3) 0.0052(19) 0.002(2) -0.0060(18)
F44 0.0553(19) 0.0326(15) 0.075(2) 0.0077(15) -0.0112(17) -0.0168(14)
C45 0.041(2) 0.0214(18) 0.035(2) 0.0092(17) 0.0144(19) 0.0088(17)
F45 0.065(2) 0.0225(12) 0.0576(18) 0.0169(12) 0.0141(15) 0.0098(12)
C46 0.0271(19) 0.0259(19) 0.0284(19) 0.0095(16) 0.0076(16) 0.0072(15)
F46 0.0383(14) 0.0341(13) 0.0407(14) 0.0161(11) 0.0008(11) 0.0152(11)
C51 0.138(10) 0.267(17) 0.104(8) 0.036(10) 0.033(8) 0.143(12)
Cl1 0.1093(19) 0.1150(19) 0.1071(18) 0.0365(15) 0.0183(15) 0.0470(16)
Cl2 0.238(5) 0.269(5) 0.116(2) 0.029(3) 0.020(3) 0.185(5)

loop_
_atom_type_symbol
_atom_type_description
_atom_type_scat_dispersion_real
_atom_type_scat_dispersion_imag
_atom_type_scat_source
C C 0.0033 0.0016 'International Tables Vol C Tables 4.2.6.8 and 6.1.1.4'
H H 0.0000 0.0000 'International Tables Vol C Tables 4.2.6.8 and 6.1.1.4'
B B 0.0013 0.0007 'International Tables Vol C Tables 4.2.6.8 and 6.1.1.4'
N N 0.0061 0.0033 'International Tables Vol C Tables 4.2.6.8 and 6.1.1.4'
F F 0.0171 0.0103 'International Tables Vol C Tables 4.2.6.8 and 6.1.1.4'
Rh Rh -1.1178 0.9187 'International Tables Vol C Tables 4.2.6.8 and 6.1.1.4'
Cl Cl 0.1484 0.1585 'International Tables Vol C Tables 4.2.6.8 and 6.1.1.4'

loop_
_geom_angle_atom_site_label_1
_geom_angle_atom_site_label_2
_geom_angle_atom_site_label_3
_geom_angle
C12 Rh C11 39.17(18)
C12 Rh C16 98.03(17)
C11 Rh C16 81.87(17)
C12 Rh C15 80.98(17)
C11 Rh C15 90.12(17)
C16 Rh C15 38.78(17)
C12 Rh C3 99.54(19)
C11 Rh C3 110.69(18)
C16 Rh C3 162.28(19)
C15 Rh C3 147.8(2)
C12 Rh C1 149.35(17)
C11 Rh C1 166.02(17)
C16 Rh C1 102.99(16)
C15 Rh C1 101.89(16)
C3 Rh C1 61.93(16)
C12 Rh C2 113.24(17)
C11 Rh C2 142.35(17)
C16 Rh C2 134.85(17)
C15 Rh C2 113.44(18)
C3 Rh C2 36.7(2)
C1 Rh C2 37.37(16)
C12 Rh C4 118.95(19)
C11 Rh C4 105.29(18)
C16 Rh C4 129.8(2)
C15 Rh C4 160.07(19)
C3 Rh C4 36.3(2)
C1 Rh C4 61.45(17)
C2 Rh C4 60.9(2)
C12 Rh C5 155.07(18)
C11 Rh C5 129.33(18)
C16 Rh C5 101.51(18)
C15 Rh C5 123.90(17)
C3 Rh C5 61.0(2)
C1 Rh C5 37.17(17)
C2 Rh C5 61.45(19)
C4 Rh C5 36.19(19)
C5 C1 C2 107.5(4)
C5 C1 C6 124.8(4)
C2 C1 C6 127.4(4)
C5 C1 Rh 73.3(2)
C2 C1 Rh 72.5(2)
C6 C1 Rh 124.6(3)
C3 C2 C1 107.0(5)
C3 C2 Rh 70.4(3)
C1 C2 Rh 70.1(2)
C4 C3 C2 109.3(5)
C4 C3 Rh 73.7(3)
C2 C3 Rh 72.9(3)
C3 C4 C5 108.3(5)
C3 C4 Rh 70.0(3)
C5 C4 Rh 72.0(3)
C4 C5 C1 107.7(5)
C4 C5 Rh 71.8(3)
C1 C5 Rh 69.6(2)
C1 C6 C7 112.0(3)
C8 C7 C6 113.0(4)
C7 C8 B 116.0(3)
C12 C11 C18 122.3(4)
C12 C11 Rh 70.2(2)
C18 C11 Rh 114.0(3)
C11 C12 C13 125.4(4)
C11 C12 Rh 70.6(2)
C13 C12 Rh 111.9(3)
C12 C13 C14 112.2(4)
C15 C14 C13 111.6(4)
C16 C15 C14 123.1(4)
C16 C15 Rh 70.2(2)
C14 C15 Rh 114.1(3)
C15 C16 C17 124.2(4)
C15 C16 Rh 71.0(2)
C17 C16 Rh 111.1(3)
C16 C17 C18 112.4(4)
C11 C18 C17 111.9(4)
N21 B C8 109.3(3)
N21 B C41 111.1(3)
C8 B C41 106.4(3)
N21 B C31 102.8(3)
C8 B C31 113.2(3)
C41 B C31 114.1(3)
C22 N21 C29 106.5(3)
C22 N21 B 125.9(3)
C29 N21 B 127.2(3)
N21 C22 N23 111.9(4)
C22 N23 C24 107.5(3)
C22 N23 C30 126.2(4)
C24 N23 C30 126.2(4)
N23 C24 C29 106.3(3)
N23 C24 C25 131.4(4)
C29 C24 C25 122.3(4)
C26 C25 C24 116.3(4)
C25 C26 C27 121.8(4)
C28 C27 C26 121.7(4)
C27 C28 C29 117.1(4)
C28 C29 C24 120.7(4)
C28 C29 N21 131.4(4)
C24 C29 N21 107.8(3)
C36 C31 C32 112.5(3)
C36 C31 B 127.2(3)
C32 C31 B 120.2(3)
F32 C32 C33 115.2(4)
F32 C32 C31 120.3(4)
C33 C32 C31 124.5(4)
F33 C33 C34 120.2(4)
F33 C33 C32 120.2(4)
C34 C33 C32 119.6(4)
F34 C34 C35 121.1(4)
F34 C34 C33 119.9(4)
C35 C34 C33 118.9(4)
F35 C35 C34 119.7(4)
F35 C35 C36 120.5(4)
C34 C35 C36 119.8(4)
F36 C36 C35 114.9(4)
F36 C36 C31 120.5(4)
C35 C36 C31 124.6(4)
C42 C41 C46 113.1(3)
C42 C41 B 126.0(3)
C46 C41 B 120.1(3)
F42 C42 C41 121.3(3)
F42 C42 C43 114.9(4)
C41 C42 C43 123.8(4)
F43 C43 C44 120.1(4)
F43 C43 C42 119.8(4)
C44 C43 C42 120.1(4)
F44 C44 C43 120.7(4)
F44 C44 C45 120.6(4)
C43 C44 C45 118.7(4)
F45 C45 C44 119.5(4)
F45 C45 C46 120.7(4)
C44 C45 C46 119.8(4)
F46 C46 C45 116.0(4)
F46 C46 C41 119.5(3)
C45 C46 C41 124.5(4)
Cl2 C51 Cl1 117.8(7)

loop_
_geom_bond_atom_site_label_1
_geom_bond_atom_site_label_2
_geom_bond_distance
Rh C12 2.110(4)
Rh C11 2.116(4)
Rh C16 2.117(4)
Rh C15 2.128(4)
Rh C3 2.224(5)
Rh C1 2.224(4)
Rh C2 2.256(4)
Rh C4 2.271(5)
Rh C5 2.273(5)
C1 C5 1.434(7)
C1 C2 1.436(6)
C1 C6 1.505(6)
C2 C3 1.412(8)
C3 C4 1.403(10)
C4 C5 1.411(7)
C6 C7 1.539(6)
C7 C8 1.534(6)
C8 B 1.622(6)
C11 C12 1.417(7)
C11 C18 1.516(6)
C12 C13 1.505(7)
C13 C14 1.525(7)
C14 C15 1.515(6)
C15 C16 1.409(6)
C16 C17 1.517(7)
C17 C18 1.538(7)
B N21 1.604(5)
B C41 1.646(5)
B C31 1.660(6)
N21 C22 1.325(5)
N21 C29 1.396(5)
C22 N23 1.339(5)
N23 C24 1.386(5)
N23 C30 1.458(5)
C24 C29 1.392(6)
C24 C25 1.395(6)
C25 C26 1.369(7)
C26 C27 1.405(7)
C27 C28 1.375(6)
C28 C29 1.389(6)
C31 C36 1.391(5)
C31 C32 1.404(5)
C32 F32 1.352(5)
C32 C33 1.379(6)
C33 F33 1.347(5)
C33 C34 1.375(7)
C34 F34 1.344(5)
C34 C35 1.371(7)
C35 F35 1.342(5)
C35 C36 1.383(6)
C36 F36 1.350(5)
C41 C42 1.380(5)
C41 C46 1.393(5)
C42 F42 1.351(5)
C42 C43 1.394(6)
C43 F43 1.351(5)
C43 C44 1.360(7)
C44 F44 1.346(5)
C44 C45 1.372(7)
C45 F45 1.353(5)
C45 C46 1.372(6)
C46 F46 1.357(5)
C51 Cl2 1.651(7)
C51 Cl1 1.689(8)

loop_
_geom_torsion_atom_site_label_1
_geom_torsion_atom_site_label_2
_geom_torsion_atom_site_label_3
_geom_torsion_atom_site_label_4
_geom_torsion
C12 Rh C1 C5 135.9(4)
C11 Rh C1 C5 17.0(8)
C16 Rh C1 C5 -92.0(3)
C15 Rh C1 C5 -131.7(3)
C3 Rh C1 C5 78.0(3)
C2 Rh C1 C5 115.1(4)
C4 Rh C1 C5 36.6(3)
C12 Rh C1 C2 20.9(5)
C11 Rh C1 C2 -98.1(7)
C16 Rh C1 C2 152.9(3)
C15 Rh C1 C2 113.2(3)
C3 Rh C1 C2 -37.0(3)
C4 Rh C1 C2 -78.5(4)
C5 Rh C1 C2 -115.1(4)
C12 Rh C1 C6 -103.0(5)
C11 Rh C1 C6 138.1(6)
C16 Rh C1 C6 29.1(4)
C15 Rh C1 C6 -10.7(4)
C3 Rh C1 C6 -160.9(5)
C2 Rh C1 C6 -123.9(5)
C4 Rh C1 C6 157.6(5)
C5 Rh C1 C6 121.1(5)
C5 C1 C2 C3 -4.4(5)
C6 C1 C2 C3 -178.3(4)
Rh C1 C2 C3 61.1(3)
C5 C1 C2 Rh -65.5(3)
C6 C1 C2 Rh 120.6(4)
C12 Rh C2 C3 74.1(4)
C11 Rh C2 C3 39.6(5)
C16 Rh C2 C3 -156.0(3)
C15 Rh C2 C3 164.1(3)
C1 Rh C2 C3 -117.3(5)
C4 Rh C2 C3 -37.3(3)
C5 Rh C2 C3 -78.8(4)
C12 Rh C2 C1 -168.6(3)
C11 Rh C2 C1 156.9(3)
C16 Rh C2 C1 -38.7(4)
C15 Rh C2 C1 -78.6(3)
C3 Rh C2 C1 117.3(5)
C4 Rh C2 C1 80.1(3)
C5 Rh C2 C1 38.5(3)
C1 C2 C3 C4 4.3(5)
Rh C2 C3 C4 65.2(4)
C1 C2 C3 Rh -60.9(3)
C12 Rh C3 C4 126.9(3)
C11 Rh C3 C4 87.8(3)
C16 Rh C3 C4 -45.4(8)
C15 Rh C3 C4 -145.0(4)
C1 Rh C3 C4 -79.1(3)
C2 Rh C3 C4 -116.8(4)
C5 Rh C3 C4 -36.6(3)
C12 Rh C3 C2 -116.4(3)
C11 Rh C3 C2 -155.4(3)
C16 Rh C3 C2 71.3(9)
C15 Rh C3 C2 -28.2(5)
C1 Rh C3 C2 37.7(3)
C4 Rh C3 C2 116.8(4)
C5 Rh C3 C2 80.2(3)
C2 C3 C4 C5 -2.6(6)
Rh C3 C4 C5 62.1(3)
C2 C3 C4 Rh -64.7(3)
C12 Rh C4 C3 -64.4(4)
C11 Rh C4 C3 -104.3(3)
C16 Rh C4 C3 163.6(3)
C15 Rh C4 C3 116.2(6)
C1 Rh C4 C3 80.5(3)
C2 Rh C4 C3 37.6(3)
C5 Rh C4 C3 118.1(5)
C12 Rh C4 C5 177.5(3)
C11 Rh C4 C5 137.6(3)
C16 Rh C4 C5 45.5(4)
C15 Rh C4 C5 -1.9(9)
C3 Rh C4 C5 -118.1(5)
C1 Rh C4 C5 -37.5(3)
C2 Rh C4 C5 -80.4(3)
C3 C4 C5 C1 -0.2(5)
Rh C4 C5 C1 60.6(3)
C3 C4 C5 Rh -60.9(4)
C2 C1 C5 C4 2.9(5)
C6 C1 C5 C4 177.0(4)
Rh C1 C5 C4 -62.1(3)
C2 C1 C5 Rh 65.0(3)
C6 C1 C5 Rh -120.9(4)
C12 Rh C5 C4 -5.1(6)
C11 Rh C5 C4 -57.2(4)
C16 Rh C5 C4 -146.0(4)
C15 Rh C5 C4 179.2(4)
C3 Rh C5 C4 36.7(4)
C1 Rh C5 C4 117.6(5)
C2 Rh C5 C4 78.9(4)
C12 Rh C5 C1 -122.7(4)
C11 Rh C5 C1 -174.8(2)
C16 Rh C5 C1 96.4(3)
C15 Rh C5 C1 61.6(3)
C3 Rh C5 C1 -80.9(3)
C2 Rh C5 C1 -38.8(3)
C4 Rh C5 C1 -117.6(5)
C5 C1 C6 C7 -82.7(5)
C2 C1 C6 C7 90.3(5)
Rh C1 C6 C7 -175.7(3)
C1 C6 C7 C8 -72.8(5)
C6 C7 C8 B 160.4(3)
C16 Rh C11 C12 -113.5(3)
C15 Rh C11 C12 -75.5(3)
C3 Rh C11 C12 79.4(3)
C1 Rh C11 C12 135.1(6)
C2 Rh C11 C12 55.4(4)
C4 Rh C11 C12 117.3(3)
C5 Rh C11 C12 148.3(3)
C12 Rh C11 C18 117.4(5)
C16 Rh C11 C18 4.0(4)
C15 Rh C11 C18 42.0(4)
C3 Rh C11 C18 -163.1(4)
C1 Rh C11 C18 -107.5(7)
C2 Rh C11 C18 172.8(3)
C4 Rh C11 C18 -125.2(4)
C5 Rh C11 C18 -94.3(4)
C18 C11 C12 C13 -2.9(7)
Rh C11 C12 C13 103.7(4)
C18 C11 C12 Rh -106.5(4)
C16 Rh C12 C11 66.5(3)
C15 Rh C12 C11 101.4(3)
C3 Rh C12 C11 -111.2(3)
C1 Rh C12 C11 -160.4(3)
C2 Rh C12 C11 -146.8(3)
C4 Rh C12 C11 -78.4(3)
C5 Rh C12 C11 -74.9(5)
C11 Rh C12 C13 -121.3(4)
C16 Rh C12 C13 -54.9(4)
C15 Rh C12 C13 -19.9(3)
C3 Rh C12 C13 127.5(4)
C1 Rh C12 C13 78.2(5)
C2 Rh C12 C13 91.8(4)
C4 Rh C12 C13 160.3(4)
C5 Rh C12 C13 163.7(4)
C11 C12 C13 C14 -47.9(6)
Rh C12 C13 C14 33.3(5)
C12 C13 C14 C15 -30.4(6)
C13 C14 C15 C16 94.9(5)
C13 C14 C15 Rh 13.7(5)
C12 Rh C15 C16 -115.0(3)
C11 Rh C15 C16 -76.8(3)
C3 Rh C15 C16 151.4(3)
C1 Rh C15 C16 96.0(3)
C2 Rh C15 C16 133.4(3)
C4 Rh C15 C16 64.4(7)
C5 Rh C15 C16 63.1(3)
C12 Rh C15 C14 3.3(3)
C11 Rh C15 C14 41.5(3)
C16 Rh C15 C14 118.3(4)
C3 Rh C15 C14 -90.3(4)
C1 Rh C15 C14 -145.7(3)
C2 Rh C15 C14 -108.2(3)
C4 Rh C15 C14 -177.2(6)
C5 Rh C15 C14 -178.6(3)
C14 C15 C16 C17 -3.3(6)
Rh C15 C16 C17 103.1(4)
C14 C15 C16 Rh -106.4(4)
C12 Rh C16 C15 64.6(3)
C11 Rh C16 C15 100.4(3)
C3 Rh C16 C15 -123.0(7)
C1 Rh C16 C15 -92.9(3)
C2 Rh C16 C15 -70.0(3)
C4 Rh C16 C15 -156.4(3)
C5 Rh C16 C15 -130.9(3)
C12 Rh C16 C17 -55.6(3)
C11 Rh C16 C17 -19.8(3)
C15 Rh C16 C17 -120.3(4)
C3 Rh C16 C17 116.7(7)
C1 Rh C16 C17 146.8(3)
C2 Rh C16 C17 169.7(3)
C4 Rh C16 C17 83.3(4)
C5 Rh C16 C17 108.8(3)
C15 C16 C17 C18 -48.4(6)
Rh C16 C17 C18 32.4(5)
C12 C11 C18 C17 93.5(5)
Rh C11 C18 C17 12.5(5)
C16 C17 C18 C11 -29.3(6)
C7 C8 B N21 -70.2(4)
C7 C8 B C41 49.8(4)
C7 C8 B C31 176.0(3)
C8 B N21 C22 -11.0(5)
C41 B N21 C22 -128.1(4)
C31 B N21 C22 109.4(4)
C8 B N21 C29 177.7(3)
C41 B N21 C29 60.6(5)
C31 B N21 C29 -61.9(4)
C29 N21 C22 N23 -0.4(4)
B N21 C22 N23 -173.2(3)
N21 C22 N23 C24 0.3(4)
N21 C22 N23 C30 179.8(4)
C22 N23 C24 C29 -0.1(4)
C30 N23 C24 C29 -179.6(4)
C22 N23 C24 C25 179.5(4)
C30 N23 C24 C25 0.0(7)
N23 C24 C25 C26 -178.6(4)
C29 C24 C25 C26 0.8(7)
C24 C25 C26 C27 -0.9(8)
C25 C26 C27 C28 0.0(8)
C26 C27 C28 C29 1.1(7)
C27 C28 C29 C24 -1.1(6)
C27 C28 C29 N21 178.8(4)
N23 C24 C29 C28 179.8(4)
C25 C24 C29 C28 0.2(6)
N23 C24 C29 N21 -0.2(4)
C25 C24 C29 N21 -179.8(4)
C22 N21 C29 C28 -179.6(4)
B N21 C29 C28 -6.9(7)
C22 N21 C29 C24 0.3(4)
B N21 C29 C24 173.0(3)
N21 B C31 C36 105.3(4)
C8 B C31 C36 -137.0(4)
C41 B C31 C36 -15.1(5)
N21 B C31 C32 -72.0(4)
C8 B C31 C32 45.7(5)
C41 B C31 C32 167.6(3)
C36 C31 C32 F32 -176.3(3)
B C31 C32 F32 1.3(6)
C36 C31 C32 C33 3.8(6)
B C31 C32 C33 -178.6(4)
F32 C32 C33 F33 -1.3(6)
C31 C32 C33 F33 178.6(4)
F32 C32 C33 C34 177.6(4)
C31 C32 C33 C34 -2.5(7)
F33 C33 C34 F34 -0.3(7)
C32 C33 C34 F34 -179.3(4)
F33 C33 C34 C35 178.4(4)
C32 C33 C34 C35 -0.6(7)
F34 C34 C35 F35 1.7(7)
C33 C34 C35 F35 -177.0(4)
F34 C34 C35 C36 -179.4(4)
C33 C34 C35 C36 1.9(7)
F35 C35 C36 F36 0.0(6)
C34 C35 C36 F36 -178.9(4)
F35 C35 C36 C31 178.6(4)
C34 C35 C36 C31 -0.3(7)
C32 C31 C36 F36 176.1(3)
B C31 C36 F36 -1.3(6)
C32 C31 C36 C35 -2.4(6)
B C31 C36 C35 -179.8(4)
N21 B C41 C42 21.9(5)
C8 B C41 C42 -96.9(4)
C31 B C41 C42 137.5(4)
N21 B C41 C46 -168.6(3)
C8 B C41 C46 72.6(4)
C31 B C41 C46 -53.0(5)
C46 C41 C42 F42 -177.6(4)
B C41 C42 F42 -7.5(6)
C46 C41 C42 C43 1.3(6)
B C41 C42 C43 171.4(4)
F42 C42 C43 F43 -1.1(6)
C41 C42 C43 F43 180.0(4)
F42 C42 C43 C44 179.8(4)
C41 C42 C43 C44 0.9(7)
F43 C43 C44 F44 -0.2(8)
C42 C43 C44 F44 178.9(4)
F43 C43 C44 C45 179.2(5)
C42 C43 C44 C45 -1.7(7)
F44 C44 C45 F45 -0.2(7)
C43 C44 C45 F45 -179.6(4)
F44 C44 C45 C46 179.7(4)
C43 C44 C45 C46 0.3(7)
F45 C45 C46 F46 2.2(6)
C44 C45 C46 F46 -177.7(4)
F45 C45 C46 C41 -178.0(4)
C44 C45 C46 C41 2.2(7)
C42 C41 C46 F46 177.0(3)
B C41 C46 F46 6.2(5)
C42 C41 C46 C45 -2.8(6)
B C41 C46 C45 -173.6(4)
